data_7009988
loop_
_publ_author_name
'Maekawa, Masahiko'
'Konaka, Hisashi'
'Suenaga, Yusaku'
'Kuroda-Sowa, Takayoshi'
'Munakata, Megumu'

_publ_section_title
;
 A variety of one-, two- and three-dimensional copper(I) and silver(I)
 co-ordination polymers assembled by 1,4-bis(4-pyridyl)butadiyne and
 1,4-bis(2-pyridyl)butadiyne
;
_journal_coden_ASTM JCSDAA
_journal_issue 22
_journal_name_full 'Journal of the Chemical Society, Dalton Transactions'
_journal_page_first 4160
_journal_page_last 4166
_journal_paper_doi 10.1039/b005006g
_journal_year 2000
_chemical_formula_moiety 'C28 H16 B Cu F4 N4 '
_chemical_formula_sum 'C28 H16 B Cu F4 N4'
_chemical_formula_weight 558.81
_space_group_IT_number 88
_symmetry_cell_setting tetragonal
_symmetry_Int_Tables_number 88
_symmetry_space_group_name_Hall '-I 4ad'
_symmetry_space_group_name_H-M 'I 41/a :2'
_cell_angle_alpha 90
_cell_angle_beta 90
_cell_angle_gamma 90
_cell_formula_units_Z 4
_cell_length_a 10.626(3)
_cell_length_b 10.626(3)
_cell_length_c 25.718(3)
_cell_measurement_reflns_used 25
_cell_measurement_temperature 296.2
_cell_measurement_theta_max 7.4
_cell_measurement_theta_min 4.1
_cell_volume 2903.9(12)
_computing_cell_refinement 'MSC/AFC Diffractometer Control'
_computing_data_collection 'MSC/AFC Diffractometer Control'
_computing_data_reduction 'teXsan Ver. 1.10'
_computing_publication_material 'teXsan Ver. 1.10'
_computing_structure_refinement SHELXL97
_computing_structure_solution SIR88
_diffrn_measurement_device_type 'Rigaku AFC7R'
_diffrn_measurement_method w-2q
_diffrn_radiation_type 'Mo Ka'
_diffrn_radiation_wavelength 0.7107
_diffrn_reflns_av_R_equivalents 0.063
_diffrn_reflns_limit_h_max 13
_diffrn_reflns_limit_h_min 0
_diffrn_reflns_limit_k_max 13
_diffrn_reflns_limit_k_min 0
_diffrn_reflns_limit_l_max 33
_diffrn_reflns_limit_l_min 0
_diffrn_reflns_number 1853
_diffrn_reflns_theta_max 27.52
_diffrn_standards_decay_% 0.96
_diffrn_standards_interval_count 150
_diffrn_standards_number 3
_exptl_absorpt_coefficient_mu 0.799
_exptl_absorpt_correction_T_max 0.923
_exptl_absorpt_correction_T_min 0.881
_exptl_absorpt_correction_type psi-scan
_exptl_absorpt_process_details '(North, Phillips & Mathews, 1968)'
_exptl_crystal_colour yellow
_exptl_crystal_density_diffrn 1.278
_exptl_crystal_density_method 'not measured'
_exptl_crystal_description brick
_exptl_crystal_size_max 0.200
_exptl_crystal_size_mid 0.100
_exptl_crystal_size_min 0.100
_refine_diff_density_max 0.70
_refine_diff_density_min -0.63
_refine_ls_extinction_coef 0.0000
_refine_ls_extinction_expression Fc^*^=kFc[1+0.001xFc^2^l^3^/sin(2q)]^-1/4^
_refine_ls_extinction_method SHELXL
_refine_ls_goodness_of_fit_ref 0.957
_refine_ls_hydrogen_treatment noref
_refine_ls_number_parameters 86
_refine_ls_number_reflns 701
_refine_ls_R_factor_gt 0.0930
_refine_ls_shift/su_max 0.0000
_refine_ls_structure_factor_coef Fsqd
_refine_ls_weighting_details 'w = 1/[s^2^(Fo^2^) + (0.1488P)^2^+0.0000P] where P=(Fo^2^+2Fc^2^)/3'
_refine_ls_weighting_scheme calc
_refine_ls_wR_factor_ref 0.2968
_reflns_number_gt 701
_reflns_number_total 1677
_reflns_threshold_expression >2.0sigma(I)
_cod_data_source_file b005006g.txt
_cod_data_source_block 5
_cod_original_cell_volume 2903.8(10)
_cod_original_sg_symbol_H-M 'I 41/a (origin at -1)'
_cod_original_formula_sum 'C28 H16 B Cu F4 N4 '
_cod_database_code 7009988

loop_
_symmetry_equiv_pos_as_xyz
x,y,z
-x,1/2-y,z
3/4-y,1/4+x,1/4+z
1/4+y,1/4-x,1/4+z
-x,-y,-z
x,1/2+y,-z
3/4+y,1/4-x,1/4-z
1/4-y,1/4+x,1/4-z
1/2+x,1/2+y,1/2+z
1/2-x,-y,1/2+z
1/4-y,3/4+x,3/4+z
3/4+y,3/4-x,3/4+z
1/2-x,1/2-y,1/2-z
1/2+x,y,1/2-z
1/4+y,3/4-x,3/4-z
3/4-y,3/4+x,3/4-z

loop_
_atom_site_label
_atom_site_type_symbol
_atom_site_fract_x
_atom_site_fract_y
_atom_site_fract_z
_atom_site_U_iso_or_equiv
_atom_site_adp_type
_atom_site_occupancy
_atom_site_calc_flag
_atom_site_refinement_flags
_atom_site_disorder_assembly
_atom_site_disorder_group
Cu(1) Cu 1.0000 0.2500 0.1250 0.0530(7) Uani 1.00 d S . .
F(1) F 1.041(1) 0.156(1) 0.6006(5) 0.278(8) Uani 1.00 d . . .
N(1) N 1.0395(6) 0.0883(6) 0.1668(2) 0.059(2) Uani 1.00 d . . .
C(1) C 1.1330(8) 0.0113(8) 0.1541(3) 0.074(2) Uani 1.00 d . . .
C(2) C 1.1737(9) -0.0883(9) 0.1811(4) 0.088(3) Uani 1.00 d . . .
C(3) C 1.118(1) -0.1129(10) 0.2280(5) 0.108(4) Uani 1.00 d . . .
C(4) C 1.0220(10) -0.0338(9) 0.2454(4) 0.091(3) Uani 1.00 d . . .
C(5) C 0.9828(7) 0.0618(7) 0.2135(3) 0.066(2) Uani 1.00 d . . .
C(6) C 0.8822(8) 0.1437(8) 0.2290(3) 0.068(2) Uani 1.00 d . . .
C(7) C 0.7976(8) 0.2104(8) 0.2424(3) 0.068(2) Uani 1.00 d . . .
B(1) B 1.0000 0.2500 0.6250 0.075(6) Uani 1.00 d S . .
H(1) H 1.1755 0.0287 0.1225 0.0887 Uiso 1.00 calc . . .
H(2) H 1.2392 -0.1404 0.1681 0.1059 Uiso 1.00 calc . . .
H(3) H 1.1446 -0.1825 0.2484 0.1299 Uiso 1.00 calc . . .
H(4) H 0.9846 -0.0459 0.2786 0.1094 Uiso 1.00 calc . . .

loop_
_atom_site_aniso_label
_atom_site_aniso_U_11
_atom_site_aniso_U_22
_atom_site_aniso_U_33
_atom_site_aniso_U_12
_atom_site_aniso_U_13
_atom_site_aniso_U_23
Cu(1) 0.053(2) 0.0522 0.053(1) 0.0000 0.0000 0.0000
F(1) 0.22(1) 0.32(1) 0.29(1) -0.15(1) 0.143(10) -0.24(1)
N(1) 0.055(4) 0.063(4) 0.058(4) 0.017(3) 0.009(3) 0.013(3)
C(1) 0.068(5) 0.076(6) 0.077(6) 0.021(5) 0.023(4) 0.007(5)
C(2) 0.075(6) 0.074(6) 0.115(8) 0.029(5) 0.031(6) 0.014(6)
C(3) 0.101(8) 0.087(7) 0.137(10) 0.049(6) 0.009(7) 0.041(7)
C(4) 0.098(7) 0.082(6) 0.094(6) 0.028(6) 0.032(6) 0.034(5)
C(5) 0.056(5) 0.062(5) 0.078(5) 0.019(4) 0.011(4) 0.015(4)
C(6) 0.063(5) 0.079(6) 0.063(5) 0.018(4) 0.021(4) 0.016(4)
C(7) 0.065(5) 0.083(6) 0.055(4) 0.012(4) 0.015(4) 0.022(4)
B(1) 0.11(2) 0.0800 0.031(8) 0.0000 0.0000 0.0000

loop_
_atom_type_symbol
_atom_type_description
_atom_type_scat_dispersion_real
_atom_type_scat_dispersion_imag
_atom_type_scat_source
Cu Cu 0.320 1.265
;International Tables for Crystallography
(1992, Vol. C, Tables 4.2.6.8 and 6.1.1.4)
;
F F 0.017 0.010
;International Tables for Crystallography
(1992, Vol. C, Tables 4.2.6.8 and 6.1.1.4)
;
N N 0.006 0.003
;International Tables for Crystallography
(1992, Vol. C, Tables 4.2.6.8 and 6.1.1.4)
;
C C 0.003 0.002
;International Tables for Crystallography
(1992, Vol. C, Tables 4.2.6.8 and 6.1.1.4)
;
B B 0.001 0.001
;International Tables for Crystallography
(1992, Vol. C, Tables 4.2.6.8 and 6.1.1.4)
;
H H 0.000 0.000
;International Tables for Crystallography
(1992, Vol. C, Table 6.1.1.4)
;

loop_
_geom_angle_atom_site_label_1
_geom_angle_atom_site_label_2
_geom_angle_atom_site_label_3
_geom_angle
_geom_angle_site_symmetry_1
_geom_angle_site_symmetry_2
_geom_angle_site_symmetry_3
_geom_angle_publ_flag
N(1) Cu(1) N(1) 105.7(1) . 1_555 7_565 yes
N(1) Cu(1) N(1) 105.7(1) . 1_555 8_645 yes
N(1) Cu(1) N(1) 117.4(3) . 1_555 2_755 yes
N(1) Cu(1) N(1) 117.4(3) . 7_565 8_645 yes
N(1) Cu(1) N(1) 105.7(1) . 7_565 2_755 yes
N(1) Cu(1) N(1) 105.7(1) . 8_645 2_755 yes
Cu(1) N(1) C(1) 122.4(5) . 1_555 1_555 yes
Cu(1) N(1) C(5) 122.4(5) . 1_555 1_555 yes
C(1) N(1) C(5) 114.6(6) . 1_555 1_555 yes
N(1) C(1) C(2) 127.0(8) . 1_555 1_555 yes
C(1) C(2) C(3) 118.0(9) . 1_555 1_555 yes
C(2) C(3) C(4) 118.9(10) . 1_555 1_555 yes
C(3) C(4) C(5) 118.4(10) . 1_555 1_555 yes
N(1) C(5) C(4) 122.9(8) . 1_555 1_555 yes
N(1) C(5) C(6) 116.5(7) . 1_555 1_555 yes
C(4) C(5) C(6) 120.6(8) . 1_555 1_555 yes
C(5) C(6) C(7) 178.9(9) . 1_555 1_555 yes
C(6) C(7) C(7) 178(1) . 1_555 13_655 yes
F(1) B(1) F(1) 104.5(5) . 1_555 7_566 yes
F(1) B(1) F(1) 104.5(5) . 1_555 8_646 yes
F(1) B(1) F(1) 119(1) . 1_555 2_755 yes
F(1) B(1) F(1) 119(1) . 7_566 8_646 yes
F(1) B(1) F(1) 104.5(5) . 7_566 2_755 yes
F(1) B(1) F(1) 104.5(5) . 8_646 2_755 yes

loop_
_geom_bond_atom_site_label_1
_geom_bond_atom_site_label_2
_geom_bond_distance
_geom_bond_site_symmetry_1
_geom_bond_site_symmetry_2
_geom_bond_publ_flag
Cu(1) N(1) 2.070(6) . . yes
Cu(1) N(1) 2.070(6) . 7_565 yes
Cu(1) N(1) 2.070(6) . 8_645 yes
Cu(1) N(1) 2.070(6) . 2_755 yes
F(1) B(1) 1.25(1) . . yes
N(1) C(1) 1.33(1) . . yes
N(1) C(5) 1.373(10) . . yes
C(1) C(2) 1.34(1) . . yes
C(2) C(3) 1.37(2) . . yes
C(3) C(4) 1.40(2) . . yes
C(4) C(5) 1.37(1) . . yes
C(5) C(6) 1.43(1) . . yes
C(6) C(7) 1.20(1) . . yes
C(7) C(7) 1.37(2) . 13_655 yes

loop_
_geom_contact_atom_site_label_1
_geom_contact_atom_site_label_2
_geom_contact_distance
_geom_contact_site_symmetry_1
_geom_contact_site_symmetry_2
_geom_contact_publ_flag
F(1) C(3) 3.32(2) . 4_665 ?
F(1) C(4) 3.37(2) . 4_665 ?
F(1) C(2) 3.38(1) . 16_535 ?

loop_
_cod_changelog_entry_id
_cod_changelog_entry_author
_cod_changelog_entry_date
_cod_changelog_entry_text
1 'Vaitkus, Antanas' 2022-05-06T21:50:00+03:00 'Updated bibliographic information.'
